data_1533067
loop_
_publ_author_name
'Rooke, J.'
'Weller, M.'

_publ_section_title
;
 Synthesis and characterisation of perovskite-type oxynitrides
;
_journal_name_full
;
Diffusion and Defect Data - Solid State Data B: Solid State Phenomena
;
_journal_page_first 417
_journal_page_last 422
_journal_volume 90
_journal_year 2003
_chemical_formula_sum 'La0.5 N1.5 O1.5 Sr0.5 Ta'
_chemical_name_systematic '(Sr0.5 La0.5) (Ta O1.5 N1.5)'
_space_group_IT_number 62
_symmetry_space_group_name_Hall '-P 2ac 2n'
_symmetry_space_group_name_H-M 'P n m a'
_cell_angle_alpha 90
_cell_angle_beta 90
_cell_angle_gamma 90
_cell_formula_units_Z 4
_cell_length_a 5.6543
_cell_length_b 7.9666
_cell_length_c 5.6479
_cell_volume 254.413
_citation_journal_id_ASTM DDBPE8
_cod_data_source_file Rooke_DDBPE8_2003_704.cif
_cod_data_source_block La0.5N1.5O1.5Sr0.5Ta1
_cod_original_cell_volume 254.4128
_cod_original_formula_sum 'La0.5 N1.5 O1.5 Sr0.5 Ta1'
_cod_database_code 1533067

loop_
_symmetry_equiv_pos_as_xyz
x,y,z
-x+1/2,-y,z+1/2
x+1/2,-y+1/2,-z+1/2
-x,y+1/2,-z
-x,-y,-z
x-1/2,y,-z-1/2
-x-1/2,y-1/2,z-1/2
x,-y-1/2,z

loop_
_atom_site_label
_atom_site_type_symbol
_atom_site_fract_x
_atom_site_fract_y
_atom_site_fract_z
_atom_site_occupancy
_atom_site_U_iso_or_equiv
N1 N-3 0.4939 0.25 0.006 0.5 0.0
O2 O-2 0.2726 0.05 0.7283 0.5 0.0
La1 La+3 0.0056 0.25 0.0019 0.5 0.0
O1 O-2 0.4939 0.25 0.006 0.5 0.0
N2 N-3 0.2726 0.05 0.7283 0.5 0.0
Sr1 Sr+2 0.0056 0.25 0.0019 0.5 0.0
Ta1 Ta+5 0.5 0 0 1 0.0
